data_1555811
loop_
_publ_author_name
'Liu, Yang'
'Long, Chao'
'Zhao, Liang'
'Wang, Mei-Xiang'

_publ_section_title
;
 Functionalization of Azacalixaromatics by Cu(II)-Catalyzed Oxidative
 Cross-Coupling Reaction between the Arene C-H Bond and Boronic Acids.
;
_journal_issue 19
_journal_name_full 'Organic letters'
_journal_page_first 5078
_journal_page_last 5081
_journal_paper_doi 10.1021/acs.orglett.6b02530
_journal_volume 18
_journal_year 2016
_chemical_formula_moiety 'C35 H31 N7'
_chemical_formula_sum 'C35 H31 N7'
_chemical_formula_weight 549.67
_space_group_crystal_system monoclinic
_space_group_IT_number 14
_space_group_name_Hall '-P 2ybc'
_space_group_name_H-M_alt 'P 1 21/c 1'
_atom_sites_solution_hydrogens geom
_atom_sites_solution_primary direct
_audit_creation_date 2015-04-24
_audit_creation_method
;
Olex2 1.2
(compiled 2015.01.26 svn.r3150 for OlexSys, GUI svn.r4998)
;
_cell_angle_alpha 90
_cell_angle_beta 111.847(2)
_cell_angle_gamma 90
_cell_formula_units_Z 8
_cell_length_a 19.240(4)
_cell_length_b 21.296(4)
_cell_length_c 14.917(3)
_cell_measurement_reflns_used 14969
_cell_measurement_temperature 173.1500
_cell_measurement_theta_max 27.4715
_cell_measurement_theta_min 1.4881
_cell_volume 5673(2)
_computing_cell_refinement 'CrystalClear (Rigaku Inc., 2007)'
_computing_data_collection 'CrystalClear (Rigaku Inc., 2007)'
_computing_data_reduction 'CrystalClear (Rigaku Inc., 2007)'
_computing_molecular_graphics 'Olex2 (Dolomanov et al., 2009)'
_computing_publication_material 'CIFTAB (Sheldrick, 2013)'
_computing_structure_refinement 'SHELXL (Sheldrick, 2014)'
_computing_structure_solution
;
'SHELXT (Sheldrick, 2014)'
;
_diffrn_ambient_temperature 173.1500
_diffrn_detector_area_resol_mean 28.5714
_diffrn_measured_fraction_theta_full 0.997
_diffrn_measured_fraction_theta_max 0.995
_diffrn_measurement_details
;
scan:
	Number of images: 360
	           Slice: -110.0000 - 70.0000
	     Image width: 0.5000
	        Exp time: 20.0000
	   Rotation axis: Omega
	           Omega: 0.0000
	             Chi: 45.0000
	             Phi: 180.0000
	             XTD: 45.1350
	          2theta: -19.9458
scan:
	Number of images: 240
	           Slice: -80.0000 - 40.0000
	     Image width: 0.5000
	        Exp time: 20.0000
	   Rotation axis: Omega
	           Omega: 0.0000
	             Chi: 45.0000
	             Phi: 0.0000
	             XTD: 45.1350
	          2theta: -19.9458
;
_diffrn_measurement_device
;
Saturn724+ (2x2 bin mode)
;
_diffrn_measurement_device_details
;
AFC10: Fixed Chi 2 circle
;
_diffrn_measurement_device_type 'Saturn724+ CCD'
_diffrn_measurement_method '\w scans at fixed \c = 45\%'
_diffrn_orient_matrix_type d*Trek
_diffrn_orient_matrix_UB_11 -0.0603
_diffrn_orient_matrix_UB_12 0.0387
_diffrn_orient_matrix_UB_13 -0.0091
_diffrn_orient_matrix_UB_21 0.0209
_diffrn_orient_matrix_UB_22 0.0372
_diffrn_orient_matrix_UB_23 0.0197
_diffrn_orient_matrix_UB_31 -0.0006
_diffrn_orient_matrix_UB_32 0.0264
_diffrn_orient_matrix_UB_33 -0.0494
_diffrn_radiation_detector CCD
_diffrn_radiation_monochromator 'Graphite Monochromator'
_diffrn_radiation_type MoK\a
_diffrn_radiation_wavelength 0.71073
_diffrn_reflns_av_R_equivalents 0.0429
_diffrn_reflns_av_unetI/netI 0.0546
_diffrn_reflns_Laue_measured_fraction_full 0.997
_diffrn_reflns_Laue_measured_fraction_max 0.995
_diffrn_reflns_limit_h_max 24
_diffrn_reflns_limit_h_min -23
_diffrn_reflns_limit_k_max 27
_diffrn_reflns_limit_k_min -27
_diffrn_reflns_limit_l_max 19
_diffrn_reflns_limit_l_min -18
_diffrn_reflns_number 36936
_diffrn_reflns_point_group_measured_fraction_full 0.997
_diffrn_reflns_point_group_measured_fraction_max 0.995
_diffrn_reflns_theta_full 26.000
_diffrn_reflns_theta_max 27.484
_diffrn_reflns_theta_min 2.731
_diffrn_source 'Sealed Tube'
_diffrn_source_current 30.0000
_diffrn_source_power 1.5000
_diffrn_source_voltage 50.0000
_exptl_absorpt_coefficient_mu 0.079
_exptl_absorpt_correction_T_max 1.0000
_exptl_absorpt_correction_T_min 0.7242
_exptl_absorpt_correction_type multi-scan
_exptl_absorpt_process_details 'CrystalClear (Rigaku Inc., 2007)'
_exptl_crystal_colour Colorless
_exptl_crystal_density_diffrn 1.287
_exptl_crystal_description block
_exptl_crystal_F_000 2320
_exptl_crystal_size_max 0.28
_exptl_crystal_size_mid 0.25
_exptl_crystal_size_min 0.18
_refine_diff_density_max 0.163
_refine_diff_density_min -0.218
_refine_diff_density_rms 0.039
_refine_ls_extinction_method none
_refine_ls_goodness_of_fit_ref 1.234
_refine_ls_hydrogen_treatment constr
_refine_ls_matrix_type full
_refine_ls_number_parameters 765
_refine_ls_number_reflns 12944
_refine_ls_number_restraints 0
_refine_ls_restrained_S_all 1.234
_refine_ls_R_factor_all 0.0940
_refine_ls_R_factor_gt 0.0775
_refine_ls_shift/su_max 0.001
_refine_ls_shift/su_mean 0.000
_refine_ls_structure_factor_coef Fsqd
_refine_ls_weighting_details 'w=1/[\s^2^(Fo^2^)+(0.0298P)^2^+2.6145P] where P=(Fo^2^+2Fc^2^)/3'
_refine_ls_weighting_scheme calc
_refine_ls_wR_factor_gt 0.1335
_refine_ls_wR_factor_ref 0.1403
_reflns_Friedel_coverage 0.000
_reflns_number_gt 10971
_reflns_number_total 12944
_reflns_threshold_expression 'I > 2\s(I)'
_cod_data_source_file ol6b02530_si_002.cif
_cod_data_source_block a
_cod_database_code 1555811
_shelx_space_group_comment
;
The symmetry employed for this shelxl refinement is uniquely defined
by the following loop, which should always be used as a source of
symmetry information in preference to the above space-group names.
They are only intended as comments.
;
_diffrn_number_total 13313
_olex2_refinement_description
;
1. Fixed Uiso
 At 1.2 times of:
  All C(H) groups
 At 1.5 times of:
  All C(H,H,H) groups
2.a Aromatic/amide H refined with riding coordinates:
 C2(H2), C3(H3), C4(H4), C8(H8), C9(H9), C10(H10), C13(H13), C14(H14),
 C15(H15), C18(H18), C19(H19), C20(H20), C23(H23), C24(H24), C25(H25), C27(H27),
  C28(H28), C29(H29), C30(H30), C2A(H2A), C3A(H3A), C4A(H4A), C8A(H8A),
 C9A(H9A), C10A(H10A), C13A(H13A), C14A(H14A), C15A(H15A), C18A(H18A),
 C19A(H19A), C20A(H20A), C23A(H23A), C24A(H24A), C25A(H25A), C27A(H27A),
 C28A(H28A), C29A(H29A), C30A(H30A)
2.b Idealised Me refined as rotating group:
 C32(H32A,H32B,H32C), C33(H33A,H33B,H33C), C34(H34A,H34B,H34C), C35(H35A,H35B,
 H35C), C32A(H32D,H32E,H32F), C33A(H33D,H33E,H33F), C34A(H34D,H34E,H34F),
 C35A(H35D,H35E,H35F)
;
_shelx_shelxl_version_number 2014/7
_olex2_submission_special_instructions 'No special instructions were received'

loop_
_space_group_symop_operation_xyz
'x, y, z'
'-x, y+1/2, -z+1/2'
'-x, -y, -z'
'x, -y-1/2, z-1/2'

loop_
_atom_site_label
_atom_site_type_symbol
_atom_site_fract_x
_atom_site_fract_y
_atom_site_fract_z
_atom_site_U_iso_or_equiv
_atom_site_adp_type
_atom_site_occupancy
_atom_site_site_symmetry_order
_atom_site_calc_flag
_atom_site_refinement_flags_posn
N1 N -0.08190(11) 0.71738(8) 0.25396(14) 0.0369(4) Uani 1 1 d .
N2 N -0.08477(10) 0.61775(8) 0.31217(12) 0.0319(4) Uani 1 1 d .
N3 N -0.08061(12) 0.51537(9) 0.36152(14) 0.0405(5) Uani 1 1 d .
N4 N 0.00519(10) 0.49235(8) 0.28806(12) 0.0319(4) Uani 1 1 d .
N5 N 0.09619(10) 0.47651(8) 0.22023(13) 0.0346(4) Uani 1 1 d .
N6 N 0.08036(9) 0.56774(8) 0.13051(12) 0.0289(4) Uani 1 1 d .
N7 N 0.05539(10) 0.66062(8) 0.04670(13) 0.0343(4) Uani 1 1 d .
C1 C -0.07993(12) 0.68983(9) 0.16705(16) 0.0311(4) Uani 1 1 d .
C2 C -0.14365(12) 0.66184(10) 0.10150(16) 0.0343(5) Uani 1 1 d .
H2 H -0.1878 0.6618 0.1135 0.041 Uiso 1 1 calc R
C3 C -0.14211(12) 0.63404(10) 0.01844(16) 0.0355(5) Uani 1 1 d .
H3 H -0.1850 0.6152 -0.0251 0.043 Uiso 1 1 calc R
C4 C -0.07665(12) 0.63425(10) 0.00020(15) 0.0335(5) Uani 1 1 d .
H4 H -0.0753 0.6149 -0.0551 0.040 Uiso 1 1 calc R
C5 C -0.01305(11) 0.66322(10) 0.06431(15) 0.0306(4) Uani 1 1 d .
C6 C -0.01415(11) 0.69246(9) 0.14830(15) 0.0304(4) Uani 1 1 d .
C7 C -0.09357(11) 0.67925(10) 0.32254(16) 0.0322(5) Uani 1 1 d .
C8 C -0.11107(12) 0.70345(11) 0.39891(17) 0.0403(5) Uani 1 1 d .
H8 H -0.1166 0.7464 0.4056 0.048 Uiso 1 1 calc R
C9 C -0.11968(13) 0.66098(12) 0.46372(17) 0.0444(6) Uani 1 1 d .
H9 H -0.1317 0.6757 0.5148 0.053 Uiso 1 1 calc R
C10 C -0.11102(13) 0.59761(12) 0.45506(16) 0.0411(5) Uani 1 1 d .
H10 H -0.1170 0.5692 0.4990 0.049 Uiso 1 1 calc R
C11 C -0.09276(12) 0.57753(10) 0.37689(15) 0.0335(5) Uani 1 1 d .
C12 C -0.06682(13) 0.49950(9) 0.27649(15) 0.0324(5) Uani 1 1 d .
C13 C -0.12518(13) 0.49401(10) 0.18889(16) 0.0363(5) Uani 1 1 d .
H13 H -0.1744 0.4989 0.1843 0.044 Uiso 1 1 calc R
C14 C -0.10930(12) 0.48109(10) 0.10758(16) 0.0357(5) Uani 1 1 d .
H14 H -0.1477 0.4766 0.0475 0.043 Uiso 1 1 calc R
C15 C -0.03578(12) 0.47501(10) 0.11717(15) 0.0336(5) Uani 1 1 d .
H15 H -0.0234 0.4667 0.0637 0.040 Uiso 1 1 calc R
C16 C 0.01959(12) 0.48148(9) 0.20833(15) 0.0301(4) Uani 1 1 d .
C17 C 0.12710(11) 0.52278(10) 0.18011(15) 0.0309(4) Uani 1 1 d .
C18 C 0.20265(12) 0.52211(11) 0.19288(16) 0.0388(5) Uani 1 1 d .
H18 H 0.2341 0.4896 0.2256 0.047 Uiso 1 1 calc R
C19 C 0.22896(12) 0.57188(11) 0.15475(17) 0.0405(5) Uani 1 1 d .
H19 H 0.2794 0.5731 0.1633 0.049 Uiso 1 1 calc R
C20 C 0.18247(12) 0.61947(11) 0.10459(16) 0.0376(5) Uani 1 1 d .
H20 H 0.2002 0.6527 0.0788 0.045 Uiso 1 1 calc R
C21 C 0.10706(11) 0.61563(10) 0.09408(14) 0.0304(4) Uani 1 1 d .
C22 C 0.05420(12) 0.72619(10) 0.21456(16) 0.0333(5) Uani 1 1 d .
C23 C 0.06780(14) 0.78659(11) 0.1933(2) 0.0490(6) Uani 1 1 d .
H23 H 0.0336 0.8064 0.1394 0.059 Uiso 1 1 calc R
C24 C 0.13256(15) 0.81905(12) 0.2518(2) 0.0561(7) Uani 1 1 d .
H24 H 0.1403 0.8602 0.2366 0.067 Uiso 1 1 calc R
C25 C 0.18360(13) 0.79088(11) 0.32990(19) 0.0457(6) Uani 1 1 d .
H25 H 0.2264 0.8127 0.3675 0.055 Uiso 1 1 calc R
C26 C 0.17266(12) 0.72877(10) 0.35508(16) 0.0343(5) Uani 1 1 d .
C27 C 0.22533(13) 0.69836(12) 0.43595(17) 0.0434(6) Uani 1 1 d .
H27 H 0.2686 0.7194 0.4740 0.052 Uiso 1 1 calc R
C28 C 0.21328(14) 0.63849(12) 0.45879(17) 0.0487(6) Uani 1 1 d .
H28 H 0.2488 0.6187 0.5116 0.058 Uiso 1 1 calc R
C29 C 0.14768(14) 0.60647(11) 0.40318(16) 0.0425(6) Uani 1 1 d .
H29 H 0.1398 0.5657 0.4198 0.051 Uiso 1 1 calc R
C30 C 0.09543(12) 0.63444(10) 0.32517(15) 0.0326(5) Uani 1 1 d .
H30 H 0.0520 0.6128 0.2893 0.039 Uiso 1 1 calc R
C31 C 0.10645(11) 0.69609(9) 0.29793(15) 0.0303(4) Uani 1 1 d .
C32 C -0.09653(16) 0.78439(11) 0.2516(2) 0.0509(6) Uani 1 1 d .
H32A H -0.0825 0.8038 0.2027 0.076 Uiso 1 1 calc GR
H32B H -0.0679 0.8024 0.3134 0.076 Uiso 1 1 calc GR
H32C H -0.1489 0.7913 0.2373 0.076 Uiso 1 1 calc GR
C33 C -0.08650(14) 0.46518(11) 0.42392(17) 0.0445(6) Uani 1 1 d .
H33A H -0.0653 0.4787 0.4900 0.067 Uiso 1 1 calc GR
H33B H -0.0598 0.4290 0.4154 0.067 Uiso 1 1 calc GR
H33C H -0.1383 0.4546 0.4077 0.067 Uiso 1 1 calc GR
C34 C 0.14595(14) 0.44096(11) 0.30273(18) 0.0466(6) Uani 1 1 d .
H34A H 0.1787 0.4693 0.3495 0.070 Uiso 1 1 calc GR
H34B H 0.1752 0.4123 0.2815 0.070 Uiso 1 1 calc GR
H34C H 0.1167 0.4179 0.3315 0.070 Uiso 1 1 calc GR
C35 C 0.07619(15) 0.71321(13) -0.0009(2) 0.0544(7) Uani 1 1 d .
H35A H 0.0341 0.7408 -0.0281 0.082 Uiso 1 1 calc GR
H35B H 0.0912 0.6976 -0.0514 0.082 Uiso 1 1 calc GR
H35C H 0.1170 0.7358 0.0454 0.082 Uiso 1 1 calc GR
N1A N 0.49961(10) 0.65312(9) 0.01761(13) 0.0366(4) Uani 1 1 d .
N2A N 0.46955(10) 0.56870(8) 0.09183(12) 0.0316(4) Uani 1 1 d .
N3A N 0.45065(11) 0.48347(9) 0.17547(14) 0.0387(4) Uani 1 1 d .
N4A N 0.54515(12) 0.50305(8) 0.32722(13) 0.0376(4) Uani 1 1 d .
N5A N 0.63647(14) 0.53067(9) 0.47851(14) 0.0504(6) Uani 1 1 d .
N6A N 0.64937(10) 0.62774(8) 0.41898(13) 0.0356(4) Uani 1 1 d .
N7A N 0.65334(11) 0.72134(8) 0.34491(13) 0.0377(4) Uani 1 1 d .
C1A C 0.57010(12) 0.65485(10) 0.09693(15) 0.0319(5) Uani 1 1 d .
C2A C 0.62870(13) 0.61927(10) 0.09279(16) 0.0369(5) Uani 1 1 d .
H2A H 0.6233 0.5965 0.0373 0.044 Uiso 1 1 calc R
C3A C 0.69568(13) 0.61757(11) 0.17163(17) 0.0396(5) Uani 1 1 d .
H3A H 0.7355 0.5939 0.1691 0.048 Uiso 1 1 calc R
C4A C 0.70323(12) 0.65108(10) 0.25394(17) 0.0373(5) Uani 1 1 d .
H4A H 0.7481 0.6494 0.3070 0.045 Uiso 1 1 calc R
C5A C 0.64444(12) 0.68726(9) 0.25836(15) 0.0319(5) Uani 1 1 d .
C6A C 0.57712(11) 0.69068(9) 0.17887(15) 0.0292(4) Uani 1 1 d .
C7A C 0.44574(12) 0.61297(10) 0.02300(14) 0.0320(5) Uani 1 1 d .
C8A C 0.37055(12) 0.61777(11) -0.03912(16) 0.0387(5) Uani 1 1 d .
H8A H 0.3544 0.6494 -0.0853 0.046 Uiso 1 1 calc R
C9A C 0.32177(13) 0.57383(12) -0.02888(17) 0.0441(6) Uani 1 1 d .
H9A H 0.2715 0.5756 -0.0692 0.053 Uiso 1 1 calc R
C10A C 0.34560(13) 0.52693(11) 0.04006(17) 0.0410(5) Uani 1 1 d .
H10A H 0.3126 0.4967 0.0457 0.049 Uiso 1 1 calc R
C11A C 0.42110(12) 0.52685(10) 0.10079(15) 0.0334(5) Uani 1 1 d .
C12A C 0.52798(13) 0.48702(9) 0.23468(16) 0.0341(5) Uani 1 1 d .
C13A C 0.58107(13) 0.47446(10) 0.19519(17) 0.0379(5) Uani 1 1 d .
H13A H 0.5668 0.4635 0.1305 0.046 Uiso 1 1 calc R
C14A C 0.65542(14) 0.47863(11) 0.25387(17) 0.0420(5) Uani 1 1 d .
H14A H 0.6924 0.4696 0.2297 0.050 Uiso 1 1 calc R
C15A C 0.67459(14) 0.49636(11) 0.34875(17) 0.0440(6) Uani 1 1 d .
H15A H 0.7245 0.5000 0.3896 0.053 Uiso 1 1 calc R
C16A C 0.61801(15) 0.50860(10) 0.38162(16) 0.0396(5) Uani 1 1 d .
C17A C 0.65169(13) 0.59401(11) 0.49564(16) 0.0368(5) Uani 1 1 d .
C18A C 0.66937(13) 0.62033(12) 0.58738(16) 0.0412(5) Uani 1 1 d .
H18A H 0.6692 0.5965 0.6395 0.049 Uiso 1 1 calc R
C19A C 0.68699(14) 0.68310(12) 0.59673(17) 0.0448(6) Uani 1 1 d .
H19A H 0.7007 0.7018 0.6572 0.054 Uiso 1 1 calc R
C20A C 0.68501(13) 0.71922(11) 0.51924(17) 0.0414(5) Uani 1 1 d .
H20A H 0.6973 0.7617 0.5262 0.050 Uiso 1 1 calc R
C21A C 0.66374(12) 0.68921(10) 0.42953(15) 0.0335(5) Uani 1 1 d .
C22A C 0.51257(12) 0.73070(10) 0.17828(15) 0.0341(5) Uani 1 1 d .
C23A C 0.50020(15) 0.78761(11) 0.13200(19) 0.0491(6) Uani 1 1 d .
H23A H 0.5329 0.8017 0.1035 0.059 Uiso 1 1 calc R
C24A C 0.43806(17) 0.82523(13) 0.1271(2) 0.0611(8) Uani 1 1 d .
H24A H 0.4311 0.8642 0.0970 0.073 Uiso 1 1 calc R
C25A C 0.38869(16) 0.80470(13) 0.1660(2) 0.0573(8) Uani 1 1 d .
H25A H 0.3477 0.8295 0.1612 0.069 Uiso 1 1 calc R
C26A C 0.39859(13) 0.74646(12) 0.21366(17) 0.0444(6) Uani 1 1 d .
C27A C 0.34853(14) 0.72341(15) 0.2562(2) 0.0589(8) Uani 1 1 d .
H27A H 0.3060 0.7466 0.2498 0.071 Uiso 1 1 calc R
C28A C 0.36140(17) 0.66849(16) 0.3058(2) 0.0635(8) Uani 1 1 d .
H28A H 0.3282 0.6547 0.3337 0.076 Uiso 1 1 calc R
C29A C 0.42441(15) 0.63277(13) 0.3149(2) 0.0520(7) Uani 1 1 d .
H29A H 0.4332 0.5953 0.3494 0.062 Uiso 1 1 calc R
C30A C 0.47335(13) 0.65217(10) 0.27366(16) 0.0379(5) Uani 1 1 d .
H30A H 0.5146 0.6274 0.2797 0.045 Uiso 1 1 calc R
C31A C 0.46229(12) 0.70925(10) 0.22200(15) 0.0344(5) Uani 1 1 d .
C32A C 0.48406(16) 0.69838(13) -0.06051(18) 0.0589(8) Uani 1 1 d .
H32D H 0.4487 0.7289 -0.0561 0.088 Uiso 1 1 calc GR
H32E H 0.4635 0.6770 -0.1214 0.088 Uiso 1 1 calc GR
H32F H 0.5296 0.7191 -0.0556 0.088 Uiso 1 1 calc GR
C33A C 0.40137(15) 0.45232(12) 0.2152(2) 0.0538(7) Uani 1 1 d .
H33D H 0.3773 0.4832 0.2407 0.081 Uiso 1 1 calc GR
H33E H 0.4301 0.4243 0.2659 0.081 Uiso 1 1 calc GR
H33F H 0.3641 0.4289 0.1652 0.081 Uiso 1 1 calc GR
C34A C 0.61451(19) 0.49237(13) 0.54412(18) 0.0623(8) Uani 1 1 d .
H34D H 0.5746 0.5127 0.5568 0.093 Uiso 1 1 calc GR
H34E H 0.6566 0.4870 0.6036 0.093 Uiso 1 1 calc GR
H34F H 0.5978 0.4521 0.5153 0.093 Uiso 1 1 calc GR
C35A C 0.66822(17) 0.78821(11) 0.3470(2) 0.0555(7) Uani 1 1 d .
H35D H 0.7213 0.7953 0.3741 0.083 Uiso 1 1 calc GR
H35E H 0.6451 0.8090 0.3859 0.083 Uiso 1 1 calc GR
H35F H 0.6481 0.8046 0.2825 0.083 Uiso 1 1 calc GR

loop_
_atom_site_aniso_label
_atom_site_aniso_U_11
_atom_site_aniso_U_22
_atom_site_aniso_U_33
_atom_site_aniso_U_23
_atom_site_aniso_U_13
_atom_site_aniso_U_12
N1 0.0412(10) 0.0277(9) 0.0465(11) -0.0046(8) 0.0216(9) 0.0011(8)
N2 0.0323(9) 0.0326(9) 0.0330(9) -0.0025(8) 0.0146(8) -0.0006(8)
N3 0.0570(13) 0.0345(10) 0.0393(10) 0.0041(8) 0.0288(10) -0.0006(9)
N4 0.0370(10) 0.0273(9) 0.0316(9) 0.0029(7) 0.0129(8) -0.0004(8)
N5 0.0286(9) 0.0365(10) 0.0369(10) 0.0062(8) 0.0100(8) 0.0070(8)
N6 0.0260(8) 0.0336(9) 0.0271(8) -0.0016(7) 0.0099(7) 0.0000(7)
N7 0.0295(9) 0.0369(10) 0.0404(10) 0.0095(8) 0.0173(8) 0.0014(8)
C1 0.0305(11) 0.0258(10) 0.0376(11) 0.0029(9) 0.0135(9) 0.0025(8)
C2 0.0253(10) 0.0343(11) 0.0446(13) 0.0072(10) 0.0145(10) 0.0037(9)
C3 0.0270(11) 0.0363(11) 0.0375(12) 0.0046(10) 0.0055(9) -0.0027(9)
C4 0.0340(11) 0.0337(11) 0.0311(11) 0.0060(9) 0.0100(9) 0.0014(9)
C5 0.0278(10) 0.0299(10) 0.0340(11) 0.0083(9) 0.0114(9) 0.0018(8)
C6 0.0274(10) 0.0257(10) 0.0353(11) 0.0060(9) 0.0083(9) 0.0000(8)
C7 0.0232(10) 0.0346(11) 0.0371(11) -0.0061(9) 0.0090(9) -0.0026(9)
C8 0.0357(12) 0.0418(13) 0.0432(13) -0.0155(11) 0.0144(11) -0.0028(10)
C9 0.0407(13) 0.0606(16) 0.0332(12) -0.0166(12) 0.0152(11) -0.0057(12)
C10 0.0407(13) 0.0558(15) 0.0276(11) -0.0028(11) 0.0136(10) -0.0052(11)
C11 0.0306(11) 0.0418(12) 0.0288(10) -0.0020(9) 0.0120(9) -0.0030(9)
C12 0.0414(12) 0.0250(10) 0.0354(11) 0.0023(9) 0.0197(10) -0.0029(9)
C13 0.0336(12) 0.0307(11) 0.0459(13) -0.0018(10) 0.0165(11) -0.0038(9)
C14 0.0314(11) 0.0365(11) 0.0349(11) -0.0066(10) 0.0074(10) -0.0046(9)
C15 0.0379(12) 0.0314(11) 0.0323(11) -0.0037(9) 0.0138(10) -0.0021(9)
C16 0.0315(11) 0.0245(10) 0.0332(11) 0.0026(9) 0.0108(9) 0.0002(8)
C17 0.0274(10) 0.0342(11) 0.0286(10) -0.0039(9) 0.0076(9) 0.0016(9)
C18 0.0295(11) 0.0448(13) 0.0401(12) -0.0019(11) 0.0106(10) 0.0065(10)
C19 0.0251(11) 0.0519(14) 0.0454(13) -0.0107(11) 0.0142(10) -0.0009(10)
C20 0.0320(11) 0.0443(13) 0.0408(12) -0.0050(10) 0.0186(10) -0.0056(10)
C21 0.0304(11) 0.0369(11) 0.0257(10) -0.0050(9) 0.0124(9) -0.0021(9)
C22 0.0301(11) 0.0297(10) 0.0410(12) -0.0009(9) 0.0143(10) -0.0015(9)
C23 0.0411(13) 0.0340(12) 0.0619(16) 0.0081(12) 0.0075(12) -0.0040(11)
C24 0.0482(15) 0.0331(13) 0.078(2) 0.0034(13) 0.0133(15) -0.0132(12)
C25 0.0352(12) 0.0387(13) 0.0599(16) -0.0084(12) 0.0140(12) -0.0095(11)
C26 0.0298(11) 0.0368(11) 0.0384(12) -0.0077(10) 0.0152(10) -0.0022(9)
C27 0.0323(12) 0.0548(15) 0.0377(12) -0.0098(11) 0.0068(10) -0.0044(11)
C28 0.0474(15) 0.0542(15) 0.0349(13) 0.0033(11) 0.0042(11) 0.0041(12)
C29 0.0492(14) 0.0415(13) 0.0351(12) 0.0045(10) 0.0138(11) -0.0022(11)
C30 0.0352(11) 0.0338(11) 0.0314(11) -0.0027(9) 0.0154(10) -0.0026(9)
C31 0.0286(10) 0.0317(10) 0.0336(11) -0.0056(9) 0.0150(9) 0.0002(9)
C32 0.0610(17) 0.0309(12) 0.0610(17) -0.0038(12) 0.0228(14) 0.0079(12)
C33 0.0494(14) 0.0455(13) 0.0384(13) 0.0086(11) 0.0163(11) -0.0063(11)
C34 0.0432(14) 0.0409(13) 0.0498(15) 0.0116(11) 0.0103(12) 0.0102(11)
C35 0.0459(15) 0.0555(16) 0.0695(18) 0.0262(14) 0.0302(14) 0.0028(12)
N1A 0.0371(10) 0.0389(10) 0.0280(9) 0.0070(8) 0.0054(8) -0.0022(8)
N2A 0.0320(9) 0.0336(9) 0.0291(9) -0.0023(8) 0.0113(8) -0.0006(8)
N3A 0.0379(10) 0.0385(10) 0.0434(11) 0.0034(9) 0.0194(9) -0.0025(8)
N4A 0.0551(12) 0.0273(9) 0.0353(10) 0.0037(8) 0.0226(10) 0.0006(9)
N5A 0.0828(16) 0.0376(11) 0.0295(10) 0.0024(9) 0.0195(11) -0.0100(11)
N6A 0.0412(11) 0.0329(9) 0.0289(9) 0.0002(8) 0.0088(8) -0.0013(8)
N7A 0.0427(11) 0.0297(9) 0.0341(10) -0.0009(8) 0.0066(9) -0.0041(8)
C1A 0.0331(11) 0.0311(10) 0.0298(10) 0.0067(9) 0.0098(9) -0.0028(9)
C2A 0.0417(13) 0.0368(12) 0.0358(12) 0.0026(10) 0.0185(10) -0.0010(10)
C3A 0.0323(12) 0.0414(12) 0.0498(14) 0.0071(11) 0.0207(11) 0.0029(10)
C4A 0.0255(11) 0.0403(12) 0.0416(13) 0.0091(10) 0.0073(10) -0.0033(9)
C5A 0.0319(11) 0.0277(10) 0.0338(11) 0.0019(9) 0.0093(9) -0.0058(9)
C6A 0.0286(10) 0.0263(10) 0.0313(11) 0.0054(8) 0.0096(9) -0.0032(8)
C7A 0.0340(11) 0.0354(11) 0.0253(10) -0.0052(9) 0.0096(9) 0.0024(9)
C8A 0.0342(12) 0.0437(13) 0.0332(11) -0.0020(10) 0.0068(10) 0.0071(10)
C9A 0.0296(11) 0.0574(15) 0.0404(13) -0.0107(12) 0.0074(10) 0.0030(11)
C10A 0.0329(12) 0.0443(13) 0.0474(14) -0.0105(11) 0.0169(11) -0.0080(10)
C11A 0.0351(11) 0.0325(11) 0.0342(11) -0.0063(9) 0.0147(10) -0.0004(9)
C12A 0.0432(13) 0.0238(10) 0.0378(12) 0.0030(9) 0.0181(10) 0.0025(9)
C13A 0.0461(13) 0.0347(11) 0.0351(12) -0.0023(10) 0.0176(11) 0.0052(10)
C14A 0.0416(13) 0.0410(13) 0.0445(13) 0.0002(11) 0.0175(11) 0.0087(11)
C15A 0.0434(14) 0.0400(13) 0.0412(13) 0.0055(11) 0.0073(11) 0.0048(11)
C16A 0.0577(15) 0.0283(11) 0.0300(11) 0.0046(9) 0.0133(11) 0.0000(10)
C17A 0.0373(12) 0.0395(12) 0.0303(11) 0.0009(10) 0.0087(10) 0.0013(10)
C18A 0.0402(13) 0.0520(14) 0.0294(11) 0.0009(11) 0.0108(10) 0.0046(11)
C19A 0.0453(14) 0.0534(15) 0.0328(12) -0.0117(11) 0.0111(11) 0.0021(12)
C20A 0.0417(13) 0.0383(12) 0.0412(13) -0.0089(11) 0.0120(11) -0.0030(10)
C21A 0.0275(10) 0.0352(11) 0.0318(11) -0.0011(9) 0.0041(9) 0.0011(9)
C22A 0.0335(11) 0.0303(11) 0.0322(11) -0.0011(9) 0.0050(9) -0.0013(9)
C23A 0.0505(15) 0.0375(13) 0.0514(15) 0.0101(11) 0.0099(13) 0.0045(11)
C24A 0.0690(19) 0.0383(14) 0.0572(17) 0.0057(13) 0.0018(15) 0.0168(14)
C25A 0.0463(15) 0.0576(17) 0.0507(16) -0.0138(14) -0.0021(13) 0.0187(13)
C26A 0.0336(12) 0.0512(14) 0.0380(13) -0.0197(11) 0.0015(10) 0.0038(11)
C27A 0.0315(13) 0.082(2) 0.0602(17) -0.0405(16) 0.0139(13) -0.0039(14)
C28A 0.0566(18) 0.075(2) 0.072(2) -0.0322(17) 0.0388(16) -0.0237(16)
C29A 0.0587(17) 0.0525(15) 0.0555(16) -0.0125(13) 0.0337(14) -0.0158(13)
C30A 0.0417(13) 0.0370(12) 0.0362(12) -0.0087(10) 0.0159(11) -0.0082(10)
C31A 0.0290(11) 0.0393(12) 0.0304(11) -0.0097(9) 0.0058(9) -0.0031(9)
C32A 0.0624(18) 0.0586(17) 0.0419(14) 0.0196(13) 0.0036(13) -0.0065(14)
C33A 0.0519(16) 0.0491(15) 0.0666(18) 0.0106(13) 0.0291(14) -0.0081(13)
C34A 0.095(2) 0.0551(16) 0.0354(13) 0.0039(12) 0.0225(15) -0.0196(16)
C35A 0.080(2) 0.0337(13) 0.0531(16) -0.0030(12) 0.0243(15) -0.0111(13)

loop_
_atom_type_symbol
_atom_type_description
_atom_type_scat_dispersion_real
_atom_type_scat_dispersion_imag
_atom_type_scat_source
C C 0.0033 0.0016 'International Tables Vol C Tables 4.2.6.8 and 6.1.1.4'
H H 0.0000 0.0000 'International Tables Vol C Tables 4.2.6.8 and 6.1.1.4'
N N 0.0061 0.0033 'International Tables Vol C Tables 4.2.6.8 and 6.1.1.4'

loop_
_geom_angle_atom_site_label_1
_geom_angle_atom_site_label_2
_geom_angle_atom_site_label_3
_geom_angle
C1 N1 C32 116.74(19)
C7 N1 C1 119.48(17)
C7 N1 C32 120.60(19)
C7 N2 C11 119.27(18)
C11 N3 C12 118.26(17)
C11 N3 C33 122.88(19)
C12 N3 C33 118.70(18)
C16 N4 C12 116.84(18)
C16 N5 C34 117.94(18)
C17 N5 C16 118.78(17)
C17 N5 C34 118.52(18)
C17 N6 C21 119.26(18)
C5 N7 C35 119.70(18)
C21 N7 C5 118.06(17)
C21 N7 C35 120.61(18)
C2 C1 N1 119.91(19)
C2 C1 C6 120.4(2)
C6 C1 N1 119.68(19)
C1 C2 H2 119.7
C3 C2 C1 120.5(2)
C3 C2 H2 119.7
C2 C3 H3 120.0
C2 C3 C4 119.9(2)
C4 C3 H3 120.0
C3 C4 H4 120.0
C3 C4 C5 120.0(2)
C5 C4 H4 120.0
C4 C5 N7 119.37(19)
C4 C5 C6 120.64(19)
C6 C5 N7 119.92(18)
C1 C6 C5 118.44(19)
C1 C6 C22 121.66(19)
C5 C6 C22 119.89(18)
N1 C7 C8 122.5(2)
N2 C7 N1 115.18(18)
N2 C7 C8 122.2(2)
C7 C8 H8 121.4
C9 C8 C7 117.2(2)
C9 C8 H8 121.4
C8 C9 H9 119.0
C10 C9 C8 121.9(2)
C10 C9 H9 119.0
C9 C10 H10 121.5
C9 C10 C11 117.0(2)
C11 C10 H10 121.5
N2 C11 N3 114.94(18)
N2 C11 C10 122.3(2)
N3 C11 C10 122.8(2)
N4 C12 N3 115.9(2)
N4 C12 C13 123.5(2)
C13 C12 N3 120.5(2)
C12 C13 H13 120.6
C12 C13 C14 118.8(2)
C14 C13 H13 120.6
C13 C14 H14 120.6
C15 C14 C13 118.8(2)
C15 C14 H14 120.6
C14 C15 H15 120.7
C14 C15 C16 118.6(2)
C16 C15 H15 120.7
N4 C16 N5 116.75(18)
N4 C16 C15 123.4(2)
C15 C16 N5 119.82(19)
N6 C17 N5 115.97(18)
N6 C17 C18 122.5(2)
C18 C17 N5 121.6(2)
C17 C18 H18 121.4
C19 C18 C17 117.3(2)
C19 C18 H18 121.4
C18 C19 H19 119.2
C20 C19 C18 121.6(2)
C20 C19 H19 119.2
C19 C20 H20 121.5
C19 C20 C21 117.0(2)
C21 C20 H20 121.5
N6 C21 N7 115.17(18)
N6 C21 C20 122.3(2)
N7 C21 C20 122.5(2)
C23 C22 C6 119.4(2)
C23 C22 C31 119.3(2)
C31 C22 C6 121.27(18)
C22 C23 H23 119.4
C22 C23 C24 121.2(2)
C24 C23 H23 119.4
C23 C24 H24 119.8
C25 C24 C23 120.5(2)
C25 C24 H24 119.8
C24 C25 H25 119.6
C24 C25 C26 120.8(2)
C26 C25 H25 119.6
C25 C26 C31 119.2(2)
C27 C26 C25 121.8(2)
C27 C26 C31 119.1(2)
C26 C27 H27 119.7
C28 C27 C26 120.6(2)
C28 C27 H27 119.7
C27 C28 H28 119.8
C27 C28 C29 120.4(2)
C29 C28 H28 119.8
C28 C29 H29 119.7
C30 C29 C28 120.6(2)
C30 C29 H29 119.7
C29 C30 H30 119.6
C29 C30 C31 120.7(2)
C31 C30 H30 119.6
C26 C31 C22 119.05(19)
C30 C31 C22 122.35(19)
C30 C31 C26 118.6(2)
N1 C32 H32A 109.5
N1 C32 H32B 109.5
N1 C32 H32C 109.5
H32A C32 H32B 109.5
H32A C32 H32C 109.5
H32B C32 H32C 109.5
N3 C33 H33A 109.5
N3 C33 H33B 109.5
N3 C33 H33C 109.5
H33A C33 H33B 109.5
H33A C33 H33C 109.5
H33B C33 H33C 109.5
N5 C34 H34A 109.5
N5 C34 H34B 109.5
N5 C34 H34C 109.5
H34A C34 H34B 109.5
H34A C34 H34C 109.5
H34B C34 H34C 109.5
N7 C35 H35A 109.5
N7 C35 H35B 109.5
N7 C35 H35C 109.5
H35A C35 H35B 109.5
H35A C35 H35C 109.5
H35B C35 H35C 109.5
C1A N1A C32A 119.64(19)
C7A N1A C1A 118.24(17)
C7A N1A C32A 121.75(19)
C11A N2A C7A 119.62(18)
C11A N3A C12A 118.83(18)
C11A N3A C33A 119.6(2)
C12A N3A C33A 117.53(19)
C16A N4A C12A 116.7(2)
C16A N5A C34A 118.1(2)
C17A N5A C16A 117.51(18)
C17A N5A C34A 121.2(2)
C21A N6A C17A 119.11(19)
C5A N7A C35A 118.21(19)
C21A N7A C5A 119.96(17)
C21A N7A C35A 120.35(19)
C2A C1A N1A 119.2(2)
C2A C1A C6A 121.5(2)
C6A C1A N1A 119.24(19)
C1A C2A H2A 120.2
C1A C2A C3A 119.6(2)
C3A C2A H2A 120.2
C2A C3A H3A 120.0
C4A C3A C2A 119.9(2)
C4A C3A H3A 120.0
C3A C4A H4A 119.7
C3A C4A C5A 120.7(2)
C5A C4A H4A 119.7
C4A C5A N7A 119.75(19)
C4A C5A C6A 120.2(2)
C6A C5A N7A 120.05(19)
C1A C6A C22A 119.43(18)
C5A C6A C1A 118.01(19)
C5A C6A C22A 122.56(19)
N1A C7A C8A 122.2(2)
N2A C7A N1A 115.66(18)
N2A C7A C8A 122.1(2)
C7A C8A H8A 121.4
C9A C8A C7A 117.2(2)
C9A C8A H8A 121.4
C8A C9A H9A 119.2
C8A C9A C10A 121.6(2)
C10A C9A H9A 119.2
C9A C10A H10A 121.3
C9A C10A C11A 117.4(2)
C11A C10A H10A 121.3
N2A C11A N3A 115.51(19)
N2A C11A C10A 122.1(2)
N3A C11A C10A 122.4(2)
N4A C12A N3A 117.0(2)
N4A C12A C13A 123.4(2)
C13A C12A N3A 119.6(2)
C12A C13A H13A 120.8
C14A C13A C12A 118.4(2)
C14A C13A H13A 120.8
C13A C14A H14A 120.3
C13A C14A C15A 119.3(2)
C15A C14A H14A 120.3
C14A C15A H15A 120.9
C16A C15A C14A 118.3(2)
C16A C15A H15A 120.9
N4A C16A N5A 116.8(2)
N4A C16A C15A 123.8(2)
C15A C16A N5A 119.3(2)
N5A C17A C18A 121.9(2)
N6A C17A N5A 115.37(19)
N6A C17A C18A 122.7(2)
C17A C18A H18A 121.6
C19A C18A C17A 116.8(2)
C19A C18A H18A 121.6
C18A C19A H19A 119.0
C18A C19A C20A 122.0(2)
C20A C19A H19A 119.0
C19A C20A H20A 121.5
C19A C20A C21A 117.0(2)
C21A C20A H20A 121.5
N6A C21A N7A 115.09(19)
N6A C21A C20A 122.3(2)
N7A C21A C20A 122.6(2)
C23A C22A C6A 119.5(2)
C23A C22A C31A 119.5(2)
C31A C22A C6A 120.95(19)
C22A C23A H23A 119.7
C22A C23A C24A 120.7(3)
C24A C23A H23A 119.7
C23A C24A H24A 119.8
C25A C24A C23A 120.5(3)
C25A C24A H24A 119.8
C24A C25A H25A 119.5
C24A C25A C26A 121.0(2)
C26A C25A H25A 119.5
C25A C26A C27A 122.8(3)
C25A C26A C31A 119.0(2)
C27A C26A C31A 118.2(2)
C26A C27A H27A 119.2
C28A C27A C26A 121.6(3)
C28A C27A H27A 119.2
C27A C28A H28A 120.0
C27A C28A C29A 119.9(3)
C29A C28A H28A 120.0
C28A C29A H29A 119.6
C30A C29A C28A 120.8(3)
C30A C29A H29A 119.6
C29A C30A H30A 119.4
C29A C30A C31A 121.1(2)
C31A C30A H30A 119.4
C26A C31A C22A 119.3(2)
C30A C31A C22A 122.3(2)
C30A C31A C26A 118.4(2)
N1A C32A H32D 109.5
N1A C32A H32E 109.5
N1A C32A H32F 109.5
H32D C32A H32E 109.5
H32D C32A H32F 109.5
H32E C32A H32F 109.5
N3A C33A H33D 109.5
N3A C33A H33E 109.5
N3A C33A H33F 109.5
H33D C33A H33E 109.5
H33D C33A H33F 109.5
H33E C33A H33F 109.5
N5A C34A H34D 109.5
N5A C34A H34E 109.5
N5A C34A H34F 109.5
H34D C34A H34E 109.5
H34D C34A H34F 109.5
H34E C34A H34F 109.5
N7A C35A H35D 109.5
N7A C35A H35E 109.5
N7A C35A H35F 109.5
H35D C35A H35E 109.5
H35D C35A H35F 109.5
H35E C35A H35F 109.5

loop_
_geom_bond_atom_site_label_1
_geom_bond_atom_site_label_2
_geom_bond_distance
N1 C1 1.436(3)
N1 C7 1.388(3)
N1 C32 1.453(3)
N2 C7 1.337(3)
N2 C11 1.341(3)
N3 C11 1.378(3)
N3 C12 1.430(3)
N3 C33 1.449(3)
N4 C12 1.340(3)
N4 C16 1.338(3)
N5 C16 1.421(3)
N5 C17 1.396(3)
N5 C34 1.459(3)
N6 C17 1.333(3)
N6 C21 1.344(3)
N7 C5 1.437(3)
N7 C21 1.372(3)
N7 C35 1.460(3)
C1 C2 1.386(3)
C1 C6 1.395(3)
C2 H2 0.9300
C2 C3 1.383(3)
C3 H3 0.9300
C3 C4 1.384(3)
C4 H4 0.9300
C4 C5 1.386(3)
C5 C6 1.406(3)
C6 C22 1.502(3)
C7 C8 1.401(3)
C8 H8 0.9300
C8 C9 1.378(3)
C9 H9 0.9300
C9 C10 1.372(3)
C10 H10 0.9300
C10 C11 1.404(3)
C12 C13 1.375(3)
C13 H13 0.9300
C13 C14 1.384(3)
C14 H14 0.9300
C14 C15 1.374(3)
C15 H15 0.9300
C15 C16 1.387(3)
C17 C18 1.394(3)
C18 H18 0.9300
C18 C19 1.385(3)
C19 H19 0.9300
C19 C20 1.374(3)
C20 H20 0.9300
C20 C21 1.402(3)
C22 C23 1.373(3)
C22 C31 1.427(3)
C23 H23 0.9300
C23 C24 1.408(3)
C24 H24 0.9300
C24 C25 1.353(4)
C25 H25 0.9300
C25 C26 1.412(3)
C26 C27 1.411(3)
C26 C31 1.423(3)
C27 H27 0.9300
C27 C28 1.362(3)
C28 H28 0.9300
C28 C29 1.403(3)
C29 H29 0.9300
C29 C30 1.360(3)
C30 H30 0.9300
C30 C31 1.413(3)
C32 H32A 0.9600
C32 H32B 0.9600
C32 H32C 0.9600
C33 H33A 0.9600
C33 H33B 0.9600
C33 H33C 0.9600
C34 H34A 0.9600
C34 H34B 0.9600
C34 H34C 0.9600
C35 H35A 0.9600
C35 H35B 0.9600
C35 H35C 0.9600
N1A C1A 1.430(3)
N1A C7A 1.369(3)
N1A C32A 1.455(3)
N2A C7A 1.343(3)
N2A C11A 1.332(3)
N3A C11A 1.395(3)
N3A C12A 1.422(3)
N3A C33A 1.452(3)
N4A C12A 1.339(3)
N4A C16A 1.338(3)
N5A C16A 1.433(3)
N5A C17A 1.384(3)
N5A C34A 1.453(3)
N6A C17A 1.337(3)
N6A C21A 1.335(3)
N7A C5A 1.435(3)
N7A C21A 1.383(3)
N7A C35A 1.451(3)
C1A C2A 1.379(3)
C1A C6A 1.404(3)
C2A H2A 0.9300
C2A C3A 1.385(3)
C3A H3A 0.9300
C3A C4A 1.380(3)
C4A H4A 0.9300
C4A C5A 1.390(3)
C5A C6A 1.395(3)
C6A C22A 1.504(3)
C7A C8A 1.402(3)
C8A H8A 0.9300
C8A C9A 1.373(3)
C9A H9A 0.9300
C9A C10A 1.384(3)
C10A H10A 0.9300
C10A C11A 1.397(3)
C12A C13A 1.382(3)
C13A H13A 0.9300
C13A C14A 1.374(3)
C14A H14A 0.9300
C14A C15A 1.376(3)
C15A H15A 0.9300
C15A C16A 1.375(3)
C17A C18A 1.399(3)
C18A H18A 0.9300
C18A C19A 1.373(3)
C19A H19A 0.9300
C19A C20A 1.377(3)
C20A H20A 0.9300
C20A C21A 1.400(3)
C22A C23A 1.371(3)
C22A C31A 1.428(3)
C23A H23A 0.9300
C23A C24A 1.418(4)
C24A H24A 0.9300
C24A C25A 1.357(4)
C25A H25A 0.9300
C25A C26A 1.407(4)
C26A C27A 1.423(4)
C26A C31A 1.425(3)
C27A H27A 0.9300
C27A C28A 1.357(4)
C28A H28A 0.9300
C28A C29A 1.395(4)
C29A H29A 0.9300
C29A C30A 1.366(3)
C30A H30A 0.9300
C30A C31A 1.412(3)
C32A H32D 0.9600
C32A H32E 0.9600
C32A H32F 0.9600
C33A H33D 0.9600
C33A H33E 0.9600
C33A H33F 0.9600
C34A H34D 0.9600
C34A H34E 0.9600
C34A H34F 0.9600
C35A H35D 0.9600
C35A H35E 0.9600
C35A H35F 0.9600

loop_
_geom_torsion_atom_site_label_1
_geom_torsion_atom_site_label_2
_geom_torsion_atom_site_label_3
_geom_torsion_atom_site_label_4
_geom_torsion
N1 C1 C2 C3 -178.72(19)
N1 C1 C6 C5 177.85(18)
N1 C1 C6 C22 -2.9(3)
N1 C7 C8 C9 -178.5(2)
N2 C7 C8 C9 -0.5(3)
N3 C12 C13 C14 177.41(19)
N4 C12 C13 C14 -0.7(3)
N5 C17 C18 C19 -176.6(2)
N6 C17 C18 C19 2.4(3)
N7 C5 C6 C1 -174.99(18)
N7 C5 C6 C22 5.8(3)
C1 N1 C7 N2 15.0(3)
C1 N1 C7 C8 -166.9(2)
C1 C2 C3 C4 -0.2(3)
C1 C6 C22 C23 -97.0(3)
C1 C6 C22 C31 84.6(3)
C2 C1 C6 C5 -3.4(3)
C2 C1 C6 C22 175.85(19)
C2 C3 C4 C5 -1.1(3)
C3 C4 C5 N7 177.21(19)
C3 C4 C5 C6 0.2(3)
C4 C5 C6 C1 2.1(3)
C4 C5 C6 C22 -177.17(19)
C5 N7 C21 N6 18.1(3)
C5 N7 C21 C20 -161.3(2)
C5 C6 C22 C23 82.2(3)
C5 C6 C22 C31 -96.2(2)
C6 C1 C2 C3 2.5(3)
C6 C22 C23 C24 -177.8(2)
C6 C22 C31 C26 176.17(19)
C6 C22 C31 C30 -2.8(3)
C7 N1 C1 C2 64.9(3)
C7 N1 C1 C6 -116.3(2)
C7 N2 C11 N3 -178.30(19)
C7 N2 C11 C10 0.8(3)
C7 C8 C9 C10 0.5(3)
C8 C9 C10 C11 0.1(4)
C9 C10 C11 N2 -0.8(3)
C9 C10 C11 N3 178.3(2)
C11 N2 C7 N1 178.04(18)
C11 N2 C7 C8 -0.1(3)
C11 N3 C12 N4 98.1(2)
C11 N3 C12 C13 -80.2(3)
C12 N3 C11 N2 -4.7(3)
C12 N3 C11 C10 176.2(2)
C12 N4 C16 N5 177.46(17)
C12 N4 C16 C15 -2.6(3)
C12 C13 C14 C15 -0.8(3)
C13 C14 C15 C16 0.6(3)
C14 C15 C16 N4 1.1(3)
C14 C15 C16 N5 -178.91(19)
C16 N4 C12 N3 -175.85(17)
C16 N4 C12 C13 2.4(3)
C16 N5 C17 N6 -1.9(3)
C16 N5 C17 C18 177.1(2)
C17 N5 C16 N4 -112.9(2)
C17 N5 C16 C15 67.2(3)
C17 N6 C21 N7 -178.09(18)
C17 N6 C21 C20 1.4(3)
C17 C18 C19 C20 -1.3(3)
C18 C19 C20 C21 0.3(3)
C19 C20 C21 N6 -0.3(3)
C19 C20 C21 N7 179.1(2)
C21 N6 C17 N5 176.57(18)
C21 N6 C17 C18 -2.5(3)
C21 N7 C5 C4 -97.3(2)
C21 N7 C5 C6 79.8(2)
C22 C23 C24 C25 0.9(4)
C23 C22 C31 C26 -2.2(3)
C23 C22 C31 C30 178.8(2)
C23 C24 C25 C26 -0.8(4)
C24 C25 C26 C27 179.7(2)
C24 C25 C26 C31 -0.9(4)
C25 C26 C27 C28 179.8(2)
C25 C26 C31 C22 2.3(3)
C25 C26 C31 C30 -178.6(2)
C26 C27 C28 C29 -1.1(4)
C27 C26 C31 C22 -178.2(2)
C27 C26 C31 C30 0.8(3)
C27 C28 C29 C30 0.6(4)
C28 C29 C30 C31 0.6(3)
C29 C30 C31 C22 177.7(2)
C29 C30 C31 C26 -1.3(3)
C31 C22 C23 C24 0.6(4)
C31 C26 C27 C28 0.4(3)
C32 N1 C1 C2 -95.1(2)
C32 N1 C1 C6 83.7(3)
C32 N1 C7 N2 174.2(2)
C32 N1 C7 C8 -7.7(3)
C33 N3 C11 N2 179.9(2)
C33 N3 C11 C10 0.8(4)
C33 N3 C12 N4 -86.2(2)
C33 N3 C12 C13 95.5(3)
C34 N5 C16 N4 42.4(3)
C34 N5 C16 C15 -137.6(2)
C34 N5 C17 N6 -157.03(19)
C34 N5 C17 C18 22.0(3)
C35 N7 C5 C4 97.2(3)
C35 N7 C5 C6 -85.8(3)
C35 N7 C21 N6 -176.5(2)
C35 N7 C21 C20 4.0(3)
N1A C1A C2A C3A -175.98(19)
N1A C1A C6A C5A 174.60(18)
N1A C1A C6A C22A -5.1(3)
N1A C7A C8A C9A 178.2(2)
N2A C7A C8A C9A -1.9(3)
N3A C12A C13A C14A 179.6(2)
N4A C12A C13A C14A 0.0(3)
N5A C17A C18A C19A 176.9(2)
N6A C17A C18A C19A -2.1(4)
N7A C5A C6A C1A -177.88(18)
N7A C5A C6A C22A 1.8(3)
C1A N1A C7A N2A -14.8(3)
C1A N1A C7A C8A 165.1(2)
C1A C2A C3A C4A 0.4(3)
C1A C6A C22A C23A -79.2(3)
C1A C6A C22A C31A 98.4(2)
C2A C1A C6A C5A -2.7(3)
C2A C1A C6A C22A 177.57(19)
C2A C3A C4A C5A -0.7(3)
C3A C4A C5A N7A 179.53(19)
C3A C4A C5A C6A -0.7(3)
C4A C5A C6A C1A 2.4(3)
C4A C5A C6A C22A -177.90(19)
C5A N7A C21A N6A -13.2(3)
C5A N7A C21A C20A 169.1(2)
C5A C6A C22A C23A 101.1(3)
C5A C6A C22A C31A -81.3(3)
C6A C1A C2A C3A 1.3(3)
C6A C22A C23A C24A 177.5(2)
C6A C22A C31A C26A -175.32(19)
C6A C22A C31A C30A 4.7(3)
C7A N1A C1A C2A 95.8(2)
C7A N1A C1A C6A -81.5(2)
C7A N2A C11A N3A -178.79(18)
C7A N2A C11A C10A 0.5(3)
C7A C8A C9A C10A 0.3(3)
C8A C9A C10A C11A 1.6(3)
C9A C10A C11A N2A -2.0(3)
C9A C10A C11A N3A 177.2(2)
C11A N2A C7A N1A -178.59(18)
C11A N2A C7A C8A 1.5(3)
C11A N3A C12A N4A 113.1(2)
C11A N3A C12A C13A -66.5(3)
C12A N3A C11A N2A 0.0(3)
C12A N3A C11A C10A -179.3(2)
C12A N4A C16A N5A 175.09(18)
C12A N4A C16A C15A -2.8(3)
C12A C13A C14A C15A -1.4(3)
C13A C14A C15A C16A 0.8(3)
C14A C15A C16A N4A 1.4(3)
C14A C15A C16A N5A -176.4(2)
C16A N4A C12A N3A -177.56(18)
C16A N4A C12A C13A 2.0(3)
C16A N5A C17A N6A -1.7(3)
C16A N5A C17A C18A 179.2(2)
C17A N5A C16A N4A -96.7(3)
C17A N5A C16A C15A 81.3(3)
C17A N6A C21A N7A -174.3(2)
C17A N6A C21A C20A 3.4(3)
C17A C18A C19A C20A 2.2(4)
C18A C19A C20A C21A 0.3(4)
C19A C20A C21A N6A -3.2(3)
C19A C20A C21A N7A 174.3(2)
C21A N6A C17A N5A -179.7(2)
C21A N6A C17A C18A -0.6(3)
C21A N7A C5A C4A -64.6(3)
C21A N7A C5A C6A 115.6(2)
C22A C23A C24A C25A -1.7(4)
C23A C22A C31A C26A 2.2(3)
C23A C22A C31A C30A -177.7(2)
C23A C24A C25A C26A 1.2(4)
C24A C25A C26A C27A 179.5(2)
C24A C25A C26A C31A 1.0(4)
C25A C26A C27A C28A -176.7(2)
C25A C26A C31A C22A -2.7(3)
C25A C26A C31A C30A 177.3(2)
C26A C27A C28A C29A -0.9(4)
C27A C26A C31A C22A 178.7(2)
C27A C26A C31A C30A -1.3(3)
C27A C28A C29A C30A -0.5(4)
C28A C29A C30A C31A 0.9(4)
C29A C30A C31A C22A 179.9(2)
C29A C30A C31A C26A 0.0(3)
C31A C22A C23A C24A -0.1(4)
C31A C26A C27A C28A 1.8(4)
C32A N1A C1A C2A -91.1(3)
C32A N1A C1A C6A 91.5(3)
C32A N1A C7A N2A 172.4(2)
C32A N1A C7A C8A -7.8(3)
C33A N3A C11A N2A 156.9(2)
C33A N3A C11A C10A -22.4(3)
C33A N3A C12A N4A -44.3(3)
C33A N3A C12A C13A 136.1(2)
C34A N5A C16A N4A 63.2(3)
C34A N5A C16A C15A -118.8(3)
C34A N5A C17A N6A -161.0(2)
C34A N5A C17A C18A 20.0(4)
C35A N7A C5A C4A 101.5(3)
C35A N7A C5A C6A -78.2(3)
C35A N7A C21A N6A -179.1(2)
C35A N7A C21A C20A 3.3(3)
